data_1572858
loop_
_publ_author_name
'Wang, Wei'
'Liu, Cheng-Dong'
'Fan, Chang-Chun'
'Zhang, Wen'

_publ_section_title
;
 A three-dimensional lead iodide perovskite analog featuring
 hydrogen-bonded dual monovalent cations.
;
_journal_issue 44
_journal_name_full 'Chemical science'
_journal_page_first 18455
_journal_page_last 18462
_journal_paper_doi 10.1039/d4sc05585c
_journal_volume 15
_journal_year 2024
_chemical_formula_moiety 'I6 Pb2, C4 H10 N O, H4 N'
_chemical_formula_sum 'C4 H14 I6 N2 O Pb2'
_chemical_formula_weight 1281.95
_space_group_crystal_system monoclinic
_space_group_IT_number 11
_space_group_name_Hall '-P 2yb'
_space_group_name_H-M_alt 'P 1 21/m 1'
_atom_sites_solution_hydrogens mixed
_atom_sites_solution_primary iterative
_audit_creation_date 2024-09-28
_audit_creation_method
;
Olex2 1.5
(compiled 2024.02.16 svn.r378c4104 for OlexSys, GUI svn.r6928)
;
_audit_update_record
;
2024-09-28 deposited with the CCDC.	2024-10-11 downloaded from the CCDC.
;
_cell_angle_alpha 90
_cell_angle_beta 93.579(4)
_cell_angle_gamma 90
_cell_formula_units_Z 2
_cell_length_a 6.3366(3)
_cell_length_b 16.1613(7)
_cell_length_c 10.1821(4)
_cell_measurement_reflns_used 5055
_cell_measurement_temperature 152.98(10)
_cell_measurement_theta_max 30.8560
_cell_measurement_theta_min 2.0120
_cell_volume 1040.69(8)
_computing_cell_refinement 'CrysAlisPro 1.171.42.92a (Rigaku OD, 2023)'
_computing_data_collection 'CrysAlisPro 1.171.42.92a (Rigaku OD, 2023)'
_computing_data_reduction 'CrysAlisPro 1.171.42.92a (Rigaku OD, 2023)'
_computing_molecular_graphics 'Olex2 1.5 (Dolomanov et al., 2009)'
_computing_publication_material 'Olex2 1.5 (Dolomanov et al., 2009)'
_computing_structure_refinement 'SHELXL 2018/3 (Sheldrick, 2015)'
_computing_structure_solution 'olex2.solve 1.5 (Bourhis et al., 2015)'
_diffrn_ambient_environment N~2~
_diffrn_ambient_temperature 152.98(10)
_diffrn_detector 'Hybrid Pixel Array Detector'
_diffrn_detector_area_resol_mean 10.0000
_diffrn_detector_type HyPix
_diffrn_measured_fraction_theta_full 0.999
_diffrn_measured_fraction_theta_max 0.802
_diffrn_measurement_details
;
List of Runs (angles in degrees, time in seconds):

  # Type    Start    End  Width  t~exp~   \w     \q     \k     \f   Frames
#--------------------------------------------------------------------------
  1  \w    -65.00 -15.00   0.50    1.20    --    4.75 -37.00 -30.00  100
  2  \w    -10.00  15.00   0.50    1.20    --   -5.92 -99.00 -30.00   50
  3  \w     -8.00  70.00   0.50    1.20    --    4.75  37.00 150.00  156
  4  \w    -28.00  14.00   0.50    1.20    --   -5.92  77.00  30.00   84
;
_diffrn_measurement_device 'four-circle diffractometer'
_diffrn_measurement_device_type 'XtaLAB Synergy R, HyPix'
_diffrn_measurement_method '\w scans'
_diffrn_orient_matrix_type 'CrysAlisPro convention (1999,Acta A55,543-557)'
_diffrn_orient_matrix_UB_11 0.0633113000
_diffrn_orient_matrix_UB_12 0.0026195000
_diffrn_orient_matrix_UB_13 0.0597764000
_diffrn_orient_matrix_UB_21 -0.0094135000
_diffrn_orient_matrix_UB_22 0.0437444000
_diffrn_orient_matrix_UB_23 -0.0013622000
_diffrn_orient_matrix_UB_31 -0.0921103000
_diffrn_orient_matrix_UB_32 -0.0026676000
_diffrn_orient_matrix_UB_33 0.0359468000
_diffrn_radiation_monochromator mirror
_diffrn_radiation_probe x-ray
_diffrn_radiation_type 'Mo K\a'
_diffrn_radiation_wavelength 0.71073
_diffrn_reflns_av_R_equivalents 0.0333
_diffrn_reflns_av_unetI/netI 0.0356
_diffrn_reflns_Laue_measured_fraction_full 0.999
_diffrn_reflns_Laue_measured_fraction_max 0.802
_diffrn_reflns_limit_h_max 8
_diffrn_reflns_limit_h_min -8
_diffrn_reflns_limit_k_max 20
_diffrn_reflns_limit_k_min -23
_diffrn_reflns_limit_l_max 13
_diffrn_reflns_limit_l_min -14
_diffrn_reflns_number 7163
_diffrn_reflns_point_group_measured_fraction_full 0.999
_diffrn_reflns_point_group_measured_fraction_max 0.802
_diffrn_reflns_theta_full 25.242
_diffrn_reflns_theta_max 30.928
_diffrn_reflns_theta_min 2.004
_diffrn_source 'micro-focus sealed X-ray tube'
_diffrn_source_type 'Mova (Mo) X-ray Source'
_exptl_absorpt_coefficient_mu 25.042
_exptl_absorpt_correction_T_max 0.255
_exptl_absorpt_correction_T_min 0.043
_exptl_absorpt_correction_type gaussian
_exptl_absorpt_process_details
;
CrysAlisPro 1.171.42.92a (Rigaku Oxford Diffraction, 2023)
Numerical absorption correction based on gaussian integration over
a multifaceted crystal model
;
_exptl_crystal_colour red
_exptl_crystal_colour_primary red
_exptl_crystal_density_diffrn 4.091
_exptl_crystal_description block
_exptl_crystal_F_000 1084
_exptl_crystal_size_max 0.39
_exptl_crystal_size_mid 0.12
_exptl_crystal_size_min 0.06
_refine_diff_density_max 2.239
_refine_diff_density_min -2.360
_refine_diff_density_rms 0.397
_refine_ls_extinction_method none
_refine_ls_goodness_of_fit_ref 0.987
_refine_ls_hydrogen_treatment mixed
_refine_ls_matrix_type full
_refine_ls_number_parameters 86
_refine_ls_number_reflns 2731
_refine_ls_number_restraints 18
_refine_ls_restrained_S_all 0.984
_refine_ls_R_factor_all 0.0381
_refine_ls_R_factor_gt 0.0347
_refine_ls_shift/su_max 0.002
_refine_ls_shift/su_mean 0.000
_refine_ls_structure_factor_coef Fsqd
_refine_ls_weighting_details 'w=1/[\s^2^(Fo^2^)+(0.0660P)^2^+6.5136P] where P=(Fo^2^+2Fc^2^)/3'
_refine_ls_weighting_scheme calc
_refine_ls_wR_factor_gt 0.0987
_refine_ls_wR_factor_ref 0.1003
_reflns_Friedel_coverage 0.000
_reflns_number_gt 2478
_reflns_number_total 2731
_reflns_threshold_expression 'I > 2\s(I)'
_cod_data_source_file d4sc05585c2.cif
_cod_data_source_block sc_11_153k_autoabs
_cod_depositor_comments 'Adding full bibliography for 1572858.cif.'
_cod_database_code 1572858
_shelx_shelxl_version_number 2018/3
_chemical_oxdiff_formula 'C8  H16  I12  N2  O4  Pb4  '
_shelx_space_group_comment
;
The symmetry employed for this shelxl refinement is uniquely defined
by the following loop, which should always be used as a source of
symmetry information in preference to the above space-group names.
They are only intended as comments.
;
_shelx_estimated_absorpt_t_max 0.315
_shelx_estimated_absorpt_t_min 0.037
_olex2_refinement_description
;
1. Fixed Uiso
 At 1.2 times of:
  All C(H,H) groups, All N(H,H) groups
2. Restrained distances
 N1-H1D = N1-H1C
 0.893 with sigma of 0.002
 H1E-N1
 0.893 with sigma of 0.002
 H1E-H1C \\sim H1E-H1C_$1 \\sim H1C-H1C_$1 \\sim H1D-H1C \\sim H1E-H1D \\sim
H1D-H1C_$1
 with sigma of 0.02
3.a Secondary CH2 refined with riding coordinates:
 N2(H2A,H2B), C1(H1A,H1B), C2(H2C,H2D)
;
_olex2_submission_special_instructions 'No special instructions were received'
_oxdiff_exptl_absorpt_empirical_details
;
Empirical correction (ABSPACK) includes:
- Absorption correction using spherical harmonics
- Frame scaling
;
_oxdiff_exptl_absorpt_empirical_full_max 1.986
_oxdiff_exptl_absorpt_empirical_full_min 0.580

loop_
_space_group_symop_operation_xyz
'x, y, z'
'-x, y+1/2, -z'
'-x, -y, -z'
'x, -y-1/2, z'

loop_
_atom_site_label
_atom_site_type_symbol
_atom_site_fract_x
_atom_site_fract_y
_atom_site_fract_z
_atom_site_U_iso_or_equiv
_atom_site_adp_type
_atom_site_occupancy
_atom_site_site_symmetry_order
_atom_site_calc_flag
_atom_site_refinement_flags_posn
_atom_site_refinement_flags_adp
_atom_site_refinement_flags_occupancy
_atom_site_disorder_assembly
_atom_site_disorder_group
Pb1 Pb -0.49479(4) 0.55427(2) 0.20101(3) 0.01580(11) Uani 1 1 d . . . . .
I1 I -0.47674(12) 0.750000 0.29555(8) 0.02168(17) Uani 1 2 d S T P . .
I2 I 0.00338(7) 0.56509(4) 0.20365(6) 0.02606(16) Uani 1 1 d . . . . .
I3 I -0.47528(8) 0.37359(3) 0.09573(5) 0.02077(14) Uani 1 1 d . . . . .
I4 I -0.500000 0.500000 0.500000 0.02826(19) Uani 1 2 d S . P . .
O1 O -0.0618(17) 0.750000 0.7328(9) 0.032(2) Uani 1 2 d S T P . .
N2 N 0.0452(17) 0.750000 0.4707(11) 0.046(4) Uani 1 2 d S T P . .
H2A H -0.081493 0.750000 0.423415 0.055 Uiso 1 2 calc R U P . .
H2B H 0.149161 0.750000 0.412913 0.055 Uiso 1 2 calc R U P . .
C1 C 0.063(3) 0.6741(10) 0.5526(12) 0.068(5) Uani 1 1 d . . . . .
H1A H 0.207802 0.669495 0.594491 0.082 Uiso 1 1 calc R U . . .
H1B H 0.035200 0.624645 0.496808 0.082 Uiso 1 1 calc R U . . .
C2 C -0.094(2) 0.6783(7) 0.6559(11) 0.048(3) Uani 1 1 d . . . . .
H2C H -0.238678 0.678705 0.613692 0.057 Uiso 1 1 calc R U . . .
H2D H -0.078998 0.628821 0.713021 0.057 Uiso 1 1 calc R U . . .
N1 N -0.015(2) 0.750000 1.0013(12) 0.039(3) Uani 1 2 d DS T P . .
H1C H 0.048(7) 0.7951(4) 1.036(5) 0.06(4) Uiso 1 1 d D . . . .
H1D H -0.152(5) 0.750000 1.019(11) 0.11(10) Uiso 1 2 d DS . P . .
H1E H -0.006(18) 0.750000 0.9142(18) 0.08(7) Uiso 1 2 d DS . P . .

loop_
_atom_site_aniso_label
_atom_site_aniso_U_11
_atom_site_aniso_U_22
_atom_site_aniso_U_33
_atom_site_aniso_U_23
_atom_site_aniso_U_13
_atom_site_aniso_U_12
Pb1 0.01132(17) 0.01574(16) 0.02044(17) 0.00033(10) 0.00186(11) -0.00032(10)
I1 0.0204(4) 0.0135(3) 0.0313(4) 0.000 0.0030(3) 0.000
I2 0.0098(3) 0.0307(3) 0.0378(4) 0.0046(2) 0.0020(2) 0.0000(2)
I3 0.0265(3) 0.0137(2) 0.0221(3) 0.00034(18) 0.00194(19) 0.00017(19)
I4 0.0338(4) 0.0320(4) 0.0189(4) 0.0047(3) 0.0012(3) 0.0037(3)
O1 0.054(6) 0.019(4) 0.022(4) 0.000 0.001(4) 0.000
N2 0.014(5) 0.100(12) 0.024(6) 0.000 0.009(4) 0.000
C1 0.093(11) 0.072(10) 0.038(6) -0.013(6) -0.002(6) 0.053(9)
C2 0.086(9) 0.022(5) 0.035(5) -0.003(4) -0.004(5) -0.015(5)
N1 0.060(9) 0.031(6) 0.025(6) 0.000 -0.002(5) 0.000

loop_
_atom_type_symbol
_atom_type_description
_atom_type_scat_dispersion_real
_atom_type_scat_dispersion_imag
_atom_type_scat_source
C C 0.0033 0.0016 'International Tables Vol C Tables 4.2.6.8 and 6.1.1.4'
H H 0.0000 0.0000 'International Tables Vol C Tables 4.2.6.8 and 6.1.1.4'
I I -0.4742 1.8119 'International Tables Vol C Tables 4.2.6.8 and 6.1.1.4'
N N 0.0061 0.0033 'International Tables Vol C Tables 4.2.6.8 and 6.1.1.4'
O O 0.0106 0.0060 'International Tables Vol C Tables 4.2.6.8 and 6.1.1.4'
Pb Pb -3.3944 10.1111 'International Tables Vol C Tables 4.2.6.8 and 6.1.1.4'

loop_
_exptl_crystal_face_index_h
_exptl_crystal_face_index_k
_exptl_crystal_face_index_l
_exptl_crystal_face_perp_dist
-1 -23 0 0.0565
-5 -19 4 0.0598
-8 -1 8 0.0605
-4 18 6 0.0504
0 23 1 0.0466
8 -2 -8 0.2267
0 -23 -1 0.0568
-4 9 -11 0.0345
0 -8 13 0.0450
0 8 -13 0.0163

loop_
_geom_angle_atom_site_label_1
_geom_angle_atom_site_label_2
_geom_angle_atom_site_label_3
_geom_angle
_geom_angle_site_symmetry_1
_geom_angle_site_symmetry_3
_geom_angle_publ_flag
I2 Pb1 I1 85.879(18) . . ?
I2 Pb1 I1 87.787(18) 1_455 . ?
I2 Pb1 I2 173.60(3) . 1_455 ?
I2 Pb1 I3 89.329(16) . 3_465 ?
I2 Pb1 I3 89.298(15) 1_455 3_465 ?
I2 Pb1 I4 94.440(13) . . ?
I3 Pb1 I1 85.755(17) 3_465 . ?
I3 Pb1 I1 174.506(18) . . ?
I3 Pb1 I2 96.629(17) . 1_455 ?
I3 Pb1 I2 89.643(17) . . ?
I3 Pb1 I3 91.017(15) . 3_465 ?
I3 Pb1 I4 94.252(12) . . ?
I4 Pb1 I1 89.273(15) . . ?
I4 Pb1 I2 86.379(12) . 1_455 ?
I4 Pb1 I3 173.535(13) . 3_465 ?
Pb1 I1 Pb1 146.16(3) . 4_575 ?
Pb1 I2 Pb1 173.60(3) . 1_655 ?
Pb1 I3 Pb1 88.982(15) . 3_465 ?
Pb1 I4 Pb1 180.0 3_466 . ?
C2 O1 C2 111.0(11) . 4_575 ?
H2A N2 H2B 108.0 . . ?
C1 N2 H2A 109.3 4_575 . ?
C1 N2 H2A 109.3 . . ?
C1 N2 H2B 109.3 . . ?
C1 N2 H2B 109.3 4_575 . ?
C1 N2 C1 111.5(12) . 4_575 ?
N2 C1 H1A 109.9 . . ?
N2 C1 H1B 109.9 . . ?
N2 C1 C2 109.1(10) . . ?
H1A C1 H1B 108.3 . . ?
C2 C1 H1A 109.9 . . ?
C2 C1 H1B 109.9 . . ?
O1 C2 C1 110.6(11) . . ?
O1 C2 H2C 109.5 . . ?
O1 C2 H2D 109.5 . . ?
C1 C2 H2C 109.5 . . ?
C1 C2 H2D 109.5 . . ?
H2C C2 H2D 108.1 . . ?
H1C N1 H1C 109.5(15) . 4_575 ?
H1C N1 H1D 109.6(9) . . ?
H1C N1 H1E 109.4(9) . . ?
H1D N1 H1C 109.6(9) . 4_575 ?
H1D N1 H1E 109.5(15) . . ?
H1E N1 H1C 109.4(9) . 4_575 ?

loop_
_geom_bond_atom_site_label_1
_geom_bond_atom_site_label_2
_geom_bond_distance
_geom_bond_site_symmetry_2
_geom_bond_publ_flag
Pb1 I1 3.3065(4) . ?
Pb1 I2 3.1600(5) . ?
Pb1 I2 3.1865(5) 1_455 ?
Pb1 I3 3.2331(6) 3_465 ?
Pb1 I3 3.1157(6) . ?
Pb1 I4 3.1703(3) . ?
O1 C2 1.405(11) 4_575 ?
O1 C2 1.405(11) . ?
N2 H2A 0.9100 . ?
N2 H2B 0.9100 . ?
N2 C1 1.484(16) . ?
N2 C1 1.484(16) 4_575 ?
C1 H1A 0.9900 . ?
C1 H1B 0.9900 . ?
C1 C2 1.492(19) . ?
C2 H2C 0.9900 . ?
C2 H2D 0.9900 . ?
N1 H1C 0.893(2) 4_575 ?
N1 H1C 0.893(2) . ?
N1 H1D 0.893(2) . ?
N1 H1E 0.893(2) . ?

loop_
_geom_torsion_atom_site_label_1
_geom_torsion_atom_site_label_2
_geom_torsion_atom_site_label_3
_geom_torsion_atom_site_label_4
_geom_torsion
_geom_torsion_site_symmetry_1
_geom_torsion_site_symmetry_2
_geom_torsion_site_symmetry_3
_geom_torsion_site_symmetry_4
_geom_torsion_publ_flag
N2 C1 C2 O1 -57.1(14) . . . . ?
C1 N2 C1 C2 53.4(19) 4_575 . . . ?
C2 O1 C2 C1 62.6(17) 4_575 . . . ?

loop_
_exptl_oxdiff_crystal_face_indexfrac_h
_exptl_oxdiff_crystal_face_indexfrac_k
_exptl_oxdiff_crystal_face_indexfrac_l
_exptl_oxdiff_crystal_face_x
_exptl_oxdiff_crystal_face_y
_exptl_oxdiff_crystal_face_z
-1.0654 -22.6134 -0.0405 -0.1291 -0.9791 0.1570
-4.5836 -18.7460 3.9555 -0.1029 -0.7823 0.6144
-7.6343 -1.1917 8.1671 0.0017 0.0086 1.0000
-4.2912 18.2162 5.5837 0.1098 0.8296 0.5474
-0.0679 22.6876 1.2660 0.1308 0.9914 -0.0088
7.5648 -2.0813 -8.2643 -0.0205 -0.1510 -0.9883
0.0679 -22.6876 -1.2660 -0.1308 -0.9914 0.0088
-3.9553 8.6250 -11.2561 -0.9007 0.4299 -0.0633
-0.0090 -8.0791 13.4044 0.7795 -0.3716 0.5042
0.0424 8.0925 -13.4044 -0.7774 0.3719 -0.5073
